data_4071934
loop_
_publ_author_name
'Meshcheryakov, Vladimir I.'
'Zheng, Chong'
'Kudinov, Alexander R.'
'Maguire, John A.'
'Hosmane, Narayan S.'

_publ_section_title
;
 Silicon(IV) and Germanium(IV) Moieties Stabilized by the
 Charge-Compensated Carborane Ligand [9-SMe2-7,8-C2B9H10]&#x2212;:
 Synthetic and Structural Investigation
;
_journal_issue 19
_journal_name_full Organometallics
_journal_page_first 5033
_journal_paper_doi 10.1021/om8004788
_journal_volume 27
_journal_year 2008
_chemical_formula_sum 'C6 H22 B9 Cl S Si'
_chemical_formula_weight 287.13
_chemical_name_systematic
; 
 ? 
;
_space_group_IT_number 14
_symmetry_cell_setting monoclinic
_symmetry_space_group_name_Hall '-P 2yn'
_symmetry_space_group_name_H-M 'P 1 21/n 1'
_atom_sites_solution_hydrogens geom
_atom_sites_solution_primary direct
_atom_sites_solution_secondary difmap
_audit_creation_method SHELXL-97
_cell_angle_alpha 90.00
_cell_angle_beta 106.9720(10)
_cell_angle_gamma 90.00
_cell_formula_units_Z 4
_cell_length_a 8.9214(5)
_cell_length_b 14.2968(8)
_cell_length_c 13.1606(7)
_cell_measurement_reflns_used 541
_cell_measurement_temperature 203(2)
_cell_measurement_theta_max 14
_cell_measurement_theta_min -14
_cell_volume 1605.49(15)
_computing_cell_refinement 'SMART and SAINT (Bruker, 1999)'
_computing_data_collection 'SMART (Bruker, 1999)'
_computing_data_reduction 'SAINT (Bruker, 1999)'
_computing_molecular_graphics 'SHELXTL (Sheldrick, 1997)'
_computing_publication_material 'SHELXTL (Sheldrick, 1997)'
_computing_structure_refinement 'SHELXTL (Sheldrick, 1997)'
_computing_structure_solution 'SIR97 (Altomare et al., 1999)'
_diffrn_ambient_temperature 203(2)
_diffrn_detector_area_resol_mean 0
_diffrn_measured_fraction_theta_full 0.998
_diffrn_measured_fraction_theta_max 0.998
_diffrn_measurement_device_type 'Siemens SMART CCD  PLATFORM'
_diffrn_measurement_method '\w scans'
_diffrn_radiation_monochromator graphite
_diffrn_radiation_source 'fine-focus sealed tube'
_diffrn_radiation_type MoK\a
_diffrn_radiation_wavelength 0.71073
_diffrn_reflns_av_R_equivalents 0.0201
_diffrn_reflns_av_sigmaI/netI 0.0160
_diffrn_reflns_limit_h_max 10
_diffrn_reflns_limit_h_min -10
_diffrn_reflns_limit_k_max 17
_diffrn_reflns_limit_k_min -17
_diffrn_reflns_limit_l_max 15
_diffrn_reflns_limit_l_min -15
_diffrn_reflns_number 11388
_diffrn_reflns_theta_full 25.00
_diffrn_reflns_theta_max 25.00
_diffrn_reflns_theta_min 2.16
_diffrn_standards_decay_% 0
_diffrn_standards_interval_count 0
_diffrn_standards_interval_time 0
_diffrn_standards_number 0
_exptl_absorpt_coefficient_mu 0.414
_exptl_absorpt_correction_T_max 1.000
_exptl_absorpt_correction_T_min 0.590321
_exptl_absorpt_correction_type multi-scan
_exptl_absorpt_process_details 'SADABS (Sheldrick, 2000)'
_exptl_crystal_colour colorless
_exptl_crystal_density_diffrn 1.184
_exptl_crystal_density_method 'not measured'
_exptl_crystal_description fragment
_exptl_crystal_F_000 596
_exptl_crystal_size_max 0.50
_exptl_crystal_size_mid 0.42
_exptl_crystal_size_min 0.40
_refine_diff_density_max 0.747
_refine_diff_density_min -0.527
_refine_diff_density_rms 0.089
_refine_ls_extinction_method none
_refine_ls_goodness_of_fit_ref 1.098
_refine_ls_hydrogen_treatment constr
_refine_ls_matrix_type full
_refine_ls_number_parameters 184
_refine_ls_number_reflns 2821
_refine_ls_number_restraints 0
_refine_ls_restrained_S_all 1.098
_refine_ls_R_factor_all 0.0572
_refine_ls_R_factor_gt 0.0562
_refine_ls_shift/su_max 0.016
_refine_ls_shift/su_mean 0.001
_refine_ls_structure_factor_coef Fsqd
_refine_ls_weighting_details 'calc w=1/[\s^2^(Fo^2^)+(0.1159P)^2^+1.8001P] where P=(Fo^2^+2Fc^2^)/3'
_refine_ls_weighting_scheme calc
_refine_ls_wR_factor_gt 0.1821
_refine_ls_wR_factor_ref 0.1850
_reflns_number_gt 2760
_reflns_number_total 2821
_reflns_threshold_expression >2sigma(I)
_cod_data_source_file om8004788_si_001.cif
_cod_data_source_block hos313_2a
_cod_original_sg_symbol_H-M 'P 21/n'
_cod_database_code 4071934

loop_
_symmetry_equiv_pos_as_xyz
'x, y, z'
'-x+1/2, y+1/2, -z+1/2'
'-x, -y, -z'
'x-1/2, -y-1/2, z-1/2'

loop_
_atom_site_label
_atom_site_type_symbol
_atom_site_fract_x
_atom_site_fract_y
_atom_site_fract_z
_atom_site_U_iso_or_equiv
_atom_site_adp_type
_atom_site_occupancy
_atom_site_symmetry_multiplicity
_atom_site_calc_flag
_atom_site_refinement_flags
Cl Cl 0.76293(11) 0.11679(6) 0.95661(8) 0.0547(3) Uani 1 1 d .
S S 1.09931(9) 0.10541(5) 0.90525(6) 0.0352(3) Uani 1 1 d .
Si Si 0.80996(9) 0.26213(6) 0.95415(6) 0.0349(3) Uani 1 1 d .
C1 C 0.8486(4) 0.2749(2) 0.8106(3) 0.0403(7) Uani 1 1 d .
C2 C 0.8774(4) 0.3959(2) 0.8547(3) 0.0455(8) Uani 1 1 d .
H2 H 0.8027 0.4169 0.9050 0.12(2) Uiso 1 1 calc R
B3 B 1.0629(4) 0.4057(2) 0.9097(3) 0.0288(7) Uani 1 1 d .
H3 H 1.0770 0.4279 0.9928 0.21(4) Uiso 1 1 calc R
B4 B 1.1538(3) 0.3127(2) 0.9106(2) 0.0248(6) Uani 1 1 d .
H4 H 1.2097 0.2904 0.9939 0.18(3) Uiso 1 1 calc R
B5 B 1.0440(4) 0.2291(2) 0.8538(2) 0.0283(6) Uani 1 1 d .
B6 B 0.9661(4) 0.2599(2) 0.7207(3) 0.0352(7) Uani 1 1 d .
H6 H 0.9321 0.2071 0.6562 0.056(11) Uiso 1 1 calc R
B7 B 0.8580(4) 0.3689(3) 0.7214(3) 0.0390(8) Uani 1 1 d .
H7 H 0.7516 0.3891 0.6569 0.044(10) Uiso 1 1 calc R
B8 B 0.9969(5) 0.4532(3) 0.7858(3) 0.0437(9) Uani 1 1 d .
H8 H 0.9849 0.5284 0.7643 0.064(12) Uiso 1 1 calc R
B9 B 1.1821(4) 0.4007(3) 0.8293(3) 0.0420(8) Uani 1 1 d .
H9 H 1.2917 0.4411 0.8397 0.055(11) Uiso 1 1 calc R
B10 B 1.1645(4) 0.2841(3) 0.7850(3) 0.0366(7) Uani 1 1 d .
H10 H 1.2619 0.2489 0.7634 0.053(11) Uiso 1 1 calc R
B11 B 1.0509(5) 0.3703(3) 0.7039(3) 0.0424(8) Uani 1 1 d .
H11 H 1.0703 0.3903 0.6272 0.045(10) Uiso 1 1 calc R
C11 C 0.6182(4) 0.3123(3) 0.9567(4) 0.0629(11) Uani 1 1 d .
H11A H 0.5406 0.3013 0.8889 0.23(5) Uiso 1 1 calc R
H11B H 0.6296 0.3791 0.9698 0.099(19) Uiso 1 1 calc R
H11C H 0.5848 0.2828 1.0128 0.095(18) Uiso 1 1 calc R
C12 C 0.9613(4) 0.2817(3) 1.0830(3) 0.0500(9) Uani 1 1 d .
H12A H 1.0599 0.2548 1.0804 0.066(13) Uiso 1 1 calc R
H12B H 0.9286 0.2522 1.1394 0.11(2) Uiso 1 1 calc R
H12C H 0.9744 0.3483 1.0966 0.079(15) Uiso 1 1 calc R
C21 C 0.9993(5) 0.0315(3) 0.7969(3) 0.0568(10) Uani 1 1 d .
H21A H 0.8876 0.0334 0.7883 0.16(3) Uiso 1 1 calc R
H21B H 1.0370 -0.0322 0.8115 0.091(16) Uiso 1 1 calc R
H21C H 1.0192 0.0533 0.7323 0.080(15) Uiso 1 1 calc R
C22 C 1.3004(4) 0.0907(3) 0.9060(4) 0.0545(10) Uani 1 1 d .
H22A H 1.3679 0.1281 0.9626 0.11(2) Uiso 1 1 calc R
H22B H 1.3120 0.1107 0.8383 0.082(16) Uiso 1 1 calc R
H22C H 1.3295 0.0253 0.9176 0.107(19) Uiso 1 1 calc R

loop_
_atom_site_aniso_label
_atom_site_aniso_U_11
_atom_site_aniso_U_22
_atom_site_aniso_U_33
_atom_site_aniso_U_23
_atom_site_aniso_U_13
_atom_site_aniso_U_12
Cl 0.0598(6) 0.0486(5) 0.0652(6) 0.0098(4) 0.0332(5) -0.0076(4)
S 0.0401(5) 0.0285(4) 0.0386(5) 0.0020(3) 0.0141(3) 0.0028(3)
Si 0.0302(5) 0.0444(5) 0.0318(5) 0.0035(3) 0.0116(3) 0.0049(3)
C1 0.0392(16) 0.0462(18) 0.0346(16) -0.0001(13) 0.0092(13) 0.0005(14)
C2 0.0479(19) 0.0428(19) 0.0452(18) 0.0014(14) 0.0124(15) 0.0058(14)
B3 0.0316(15) 0.0224(15) 0.0315(16) -0.0036(12) 0.0078(12) 0.0007(12)
B4 0.0231(13) 0.0244(15) 0.0260(14) -0.0005(11) 0.0058(11) 0.0010(11)
B5 0.0306(15) 0.0267(15) 0.0279(15) 0.0001(12) 0.0089(12) 0.0008(12)
B6 0.0429(18) 0.0371(18) 0.0262(16) 0.0004(13) 0.0108(14) -0.0002(14)
B7 0.0406(18) 0.0405(19) 0.0335(17) 0.0080(14) 0.0071(14) 0.0056(15)
B8 0.050(2) 0.0321(18) 0.049(2) 0.0080(15) 0.0145(17) 0.0019(15)
B9 0.0411(19) 0.0346(19) 0.053(2) 0.0031(15) 0.0175(17) -0.0059(15)
B10 0.0380(17) 0.0379(18) 0.0389(18) 0.0020(14) 0.0189(14) -0.0001(14)
B11 0.050(2) 0.0401(19) 0.0407(19) 0.0098(15) 0.0185(16) -0.0013(16)
C11 0.0406(19) 0.082(3) 0.075(3) 0.013(2) 0.0306(19) 0.0156(19)
C12 0.054(2) 0.067(2) 0.0286(16) 0.0005(15) 0.0118(14) 0.0065(17)
C21 0.074(3) 0.0348(18) 0.059(2) -0.0131(16) 0.0148(19) -0.0098(17)
C22 0.0435(19) 0.0414(19) 0.082(3) 0.0136(19) 0.0245(19) 0.0136(15)

loop_
_atom_type_symbol
_atom_type_description
_atom_type_scat_dispersion_real
_atom_type_scat_dispersion_imag
_atom_type_scat_source
C C 0.0033 0.0016 'International Tables Vol C Tables 4.2.6.8 and 6.1.1.4'
B B 0.0013 0.0007 'International Tables Vol C Tables 4.2.6.8 and 6.1.1.4'
S S 0.1246 0.1234 'International Tables Vol C Tables 4.2.6.8 and 6.1.1.4'
Si Si 0.0817 0.0704 'International Tables Vol C Tables 4.2.6.8 and 6.1.1.4'
Cl Cl 0.1484 0.1585 'International Tables Vol C Tables 4.2.6.8 and 6.1.1.4'
H H 0.0000 0.0000 'International Tables Vol C Tables 4.2.6.8 and 6.1.1.4'

loop_
_geom_angle_atom_site_label_1
_geom_angle_atom_site_label_2
_geom_angle_atom_site_label_3
_geom_angle
C21 S C22 101.5(2)
C21 S B5 104.33(17)
C22 S B5 105.32(16)
C12 Si C11 110.61(19)
C12 Si C1 124.22(16)
C11 Si C1 112.91(17)
C12 Si Cl 103.19(14)
C11 Si Cl 100.97(16)
C1 Si Cl 101.00(11)
B5 C1 B7 104.7(2)
B5 C1 B6 57.86(17)
B7 C1 B6 61.09(19)
B5 C1 C2 102.3(2)
B7 C1 C2 57.97(19)
B6 C1 C2 105.5(2)
B5 C1 Si 94.94(17)
B7 C1 Si 136.7(2)
B6 C1 Si 152.7(2)
C2 C1 Si 80.49(17)
B3 C2 B7 105.0(3)
B3 C2 B8 60.0(2)
B7 C2 B8 59.5(2)
B3 C2 C1 105.0(2)
B7 C2 C1 60.58(19)
B8 C2 C1 108.9(2)
B4 B3 C2 113.2(2)
B4 B3 B8 112.4(3)
C2 B3 B8 65.2(2)
B4 B3 B9 63.3(2)
C2 B3 B9 117.6(3)
B8 B3 B9 61.8(2)
B3 B4 B5 113.1(2)
B3 B4 B9 62.6(2)
B5 B4 B9 116.1(2)
B3 B4 B10 111.6(2)
B5 B4 B10 64.61(19)
B9 B4 B10 61.2(2)
B4 B5 B6 107.1(2)
B4 B5 B10 61.67(19)
B6 B5 B10 59.97(19)
B4 B5 C1 106.5(2)
B6 B5 C1 61.51(18)
B10 B5 C1 110.7(2)
B4 B5 S 118.1(2)
B6 B5 S 125.3(2)
B10 B5 S 117.3(2)
C1 B5 S 125.3(2)
B5 B6 B10 61.06(19)
B5 B6 B11 106.7(2)
B10 B6 B11 58.9(2)
B5 B6 C1 60.63(18)
B10 B6 C1 110.9(2)
B11 B6 C1 108.8(2)
B5 B6 B7 105.4(2)
B10 B6 B7 106.7(2)
B11 B6 B7 59.6(2)
C1 B6 B7 59.34(19)
C2 B7 B8 61.1(2)
C2 B7 B11 107.8(3)
B8 B7 B11 59.3(2)
C2 B7 C1 61.45(19)
B8 B7 C1 110.9(2)
B11 B7 C1 108.6(2)
C2 B7 B6 107.0(2)
B8 B7 B6 106.7(2)
B11 B7 B6 59.0(2)
C1 B7 B6 59.57(19)
B3 B8 B9 59.2(2)
B3 B8 B7 100.8(2)
B9 B8 B7 109.2(3)
B3 B8 B11 103.8(3)
B9 B8 B11 60.7(2)
B7 B8 B11 61.6(2)
B3 B8 C2 54.75(19)
B9 B8 C2 106.5(3)
B7 B8 C2 59.3(2)
B11 B8 C2 108.2(3)
B3 B9 B4 54.05(18)
B3 B9 B8 59.0(2)
B4 B9 B8 102.8(2)
B3 B9 B10 103.6(2)
B4 B9 B10 59.81(19)
B8 B9 B10 108.3(3)
B3 B9 B11 103.0(3)
B4 B9 B11 102.9(2)
B8 B9 B11 59.9(2)
B10 B9 B11 59.3(2)
B4 B10 B11 103.5(2)
B4 B10 B9 58.96(19)
B11 B10 B9 60.9(2)
B4 B10 B6 100.2(2)
B11 B10 B6 61.5(2)
B9 B10 B6 109.0(3)
B4 B10 B5 53.72(17)
B11 B10 B5 107.1(2)
B9 B10 B5 105.0(2)
B6 B10 B5 58.97(18)
B10 B11 B8 108.3(3)
B10 B11 B9 59.8(2)
B8 B11 B9 59.4(2)
B10 B11 B6 59.6(2)
B8 B11 B6 108.4(2)
B9 B11 B6 106.8(2)
B10 B11 B7 108.7(2)
B8 B11 B7 59.1(2)
B9 B11 B7 106.2(3)
B6 B11 B7 61.4(2)

loop_
_geom_bond_atom_site_label_1
_geom_bond_atom_site_label_2
_geom_bond_distance
Cl Si 2.1218(13)
S C21 1.789(4)
S C22 1.804(4)
S B5 1.906(3)
Si C12 1.855(3)
Si C11 1.864(4)
Si C1 2.025(3)
C1 B5 1.792(4)
C1 B7 1.803(5)
C1 B6 1.807(5)
C1 C2 1.818(5)
C2 B3 1.607(5)
C2 B7 1.755(5)
C2 B8 1.787(5)
B3 B4 1.556(4)
B3 B8 1.704(5)
B3 B9 1.706(5)
B4 B5 1.587(4)
B4 B9 1.718(5)
B4 B10 1.733(4)
B5 B6 1.741(4)
B5 B10 1.778(4)
B6 B10 1.759(5)
B6 B11 1.792(5)
B6 B7 1.835(5)
B7 B8 1.758(5)
B7 B11 1.802(5)
B8 B9 1.751(5)
B8 B11 1.761(6)
B9 B10 1.757(5)
B9 B11 1.776(5)
B10 B11 1.747(5)
